data_7004230
loop_
_publ_author_name
'Gott, Andrew L.'
'McGowan, Patrick C.'
'Podesta, Thomas J.'

_publ_section_title
;
 Controlling the binding of dihydrogen using ruthenium complexes
 containing N-mono-functionalised 1,4,7-triazacyclononane ligand
 systems
;
_journal_issue 28
_journal_name_full 'Dalton Transactions'
_journal_page_first 3729
_journal_page_last 3738
_journal_paper_doi 10.1039/b804572k
_journal_year 2008
_chemical_formula_sum 'C46.25 H52.5 Cl1.75 N3 P2 Ru'
_chemical_formula_weight 875.46
_chemical_name_common 'in paper 3'
_chemical_name_systematic
;
?
;
_space_group_IT_number 14
_symmetry_cell_setting monoclinic
_symmetry_space_group_name_Hall '-P 2ybc'
_symmetry_space_group_name_H-M 'P 1 21/c 1'
_atom_sites_solution_hydrogens geom
_atom_sites_solution_primary direct
_atom_sites_solution_secondary difmap
_audit_creation_method SHELXL-97
_cell_angle_alpha 90.00
_cell_angle_beta 93.6230(10)
_cell_angle_gamma 90.00
_cell_formula_units_Z 4
_cell_length_a 19.3240(4)
_cell_length_b 10.2040(2)
_cell_length_c 21.5530(5)
_cell_measurement_temperature 150(2)
_cell_volume 4241.37(16)
_computing_cell_refinement 'DENZO-SMN (Otwinowski & Minor, 1996)'
_computing_data_collection 'COLLECT (Nonius, 1999)'
_computing_data_reduction 'DENZO-SMN (Otwinowski & Minor, 1996)'
_computing_molecular_graphics 'XSeed (Barbour, 2001)'
_computing_publication_material 'WC (Thornton-Pett, 2000)'
_computing_structure_refinement 'SHELXL-97 (Sheldrick, 1997)'
_computing_structure_solution 'SHELXS-97 (Sheldrick, 1990)'
_diffrn_ambient_temperature 150(2)
_diffrn_measured_fraction_theta_full 0.984
_diffrn_measured_fraction_theta_max 0.984
_diffrn_measurement_device_type
;
'Nonius KappaCCD area detector diffractometer'
;
_diffrn_measurement_method
;
Detector set at 30mm from sample with different 2theta offsets
1 degree phi exposures for chi=0 degree settings
1 degree omega exposures for chi=90 degree settings
;
_diffrn_radiation_monochromator graphite
_diffrn_radiation_source 'fine-focus sealed tube'
_diffrn_radiation_type MoK\a
_diffrn_radiation_wavelength 0.71073
_diffrn_reflns_av_R_equivalents 0.1416
_diffrn_reflns_av_sigmaI/netI 0.0938
_diffrn_reflns_limit_h_max 21
_diffrn_reflns_limit_h_min -25
_diffrn_reflns_limit_k_max 13
_diffrn_reflns_limit_k_min -13
_diffrn_reflns_limit_l_max 28
_diffrn_reflns_limit_l_min -27
_diffrn_reflns_number 31788
_diffrn_reflns_theta_full 27.53
_diffrn_reflns_theta_max 27.53
_diffrn_reflns_theta_min 2.26
_exptl_absorpt_coefficient_mu 0.591
_exptl_absorpt_correction_T_max 0.9883
_exptl_absorpt_correction_T_min 0.8426
_exptl_absorpt_correction_type multi-scan
_exptl_absorpt_process_details
;
Using multiple and symmetry-related data measurements via the program SORTAV
See R.H. Blessing, Acta Cryst (1995), A51, 33-38
;
_exptl_crystal_colour colourless
_exptl_crystal_density_diffrn 1.371
_exptl_crystal_density_method 'not measured'
_exptl_crystal_description plate
_exptl_crystal_F_000 1819
_exptl_crystal_size_max 0.30
_exptl_crystal_size_mid 0.07
_exptl_crystal_size_min 0.02
_refine_diff_density_max 3.040
_refine_diff_density_min -2.159
_refine_diff_density_rms 0.208
_refine_ls_extinction_coef 0.0046(7)
_refine_ls_extinction_expression Fc^*^=kFc[1+0.001xFc^2^\l^3^/sin(2\q)]^-1/4^
_refine_ls_extinction_method SHELXL
_refine_ls_goodness_of_fit_ref 1.057
_refine_ls_hydrogen_treatment mixed
_refine_ls_matrix_type full
_refine_ls_number_parameters 501
_refine_ls_number_reflns 9600
_refine_ls_number_restraints 0
_refine_ls_restrained_S_all 1.057
_refine_ls_R_factor_all 0.1026
_refine_ls_R_factor_gt 0.0744
_refine_ls_shift/su_max 0.000
_refine_ls_shift/su_mean 0.000
_refine_ls_structure_factor_coef Fsqd
_refine_ls_weighting_details 'calc w=1/[\s^2^(Fo^2^)+(0.1220P)^2^+16.5570P] where P=(Fo^2^+2Fc^2^)/3'
_refine_ls_weighting_scheme calc
_refine_ls_wR_factor_gt 0.2007
_refine_ls_wR_factor_ref 0.2397
_reflns_number_gt 7152
_reflns_number_total 9600
_reflns_threshold_expression >2sigma(I)
_cod_data_source_file b804572k.txt
_cod_data_source_block alg22
_cod_original_sg_symbol_H-M P21/c
_cod_original_formula_sum 'C46.25 H52.50 Cl1.75 N3 P2 Ru'
_cod_database_code 7004230

loop_
_symmetry_equiv_pos_as_xyz
'x, y, z'
'-x, y+1/2, -z+1/2'
'-x, -y, -z'
'x, -y-1/2, z-1/2'

loop_
_atom_site_label
_atom_site_type_symbol
_atom_site_fract_x
_atom_site_fract_y
_atom_site_fract_z
_atom_site_U_iso_or_equiv
_atom_site_adp_type
_atom_site_occupancy
_atom_site_symmetry_multiplicity
_atom_site_calc_flag
_atom_site_refinement_flags
_atom_site_disorder_assembly
_atom_site_disorder_group
Ru1 Ru 0.79322(2) 0.06996(4) 0.708532(19) 0.02463(18) Uani 1 1 d . . .
Cl1 Cl 0.91801(5) 0.50383(11) 0.68753(5) 0.0200(3) Uani 1 1 d . . .
Cl2 Cl 0.5394(4) 0.4981(16) 0.4840(4) 0.119(5) Uani 0.25 1 d P . 1
Cl3 Cl 0.5396(3) 0.3732(6) 0.4264(4) 0.097(2) Uani 0.50 1 d P A 2
P1 P 0.70890(7) 0.15009(15) 0.76636(6) 0.0258(3) Uani 1 1 d . . .
P2 P 0.74702(7) 0.16254(15) 0.61729(6) 0.0276(3) Uani 1 1 d . . .
N1 N 0.8790(2) -0.0520(5) 0.6691(2) 0.0283(10) Uani 1 1 d . . .
N4 N 0.8876(2) 0.1951(5) 0.7301(2) 0.0300(10) Uani 1 1 d . . .
H4 H 0.8784 0.2805 0.7170 0.036 Uiso 1 1 calc R . .
N7 N 0.8399(2) -0.0254(5) 0.7899(2) 0.0289(10) Uani 1 1 d . . .
H7 H 0.8052 -0.0375 0.8174 0.035 Uiso 1 1 calc R . .
C2 C 0.9327(3) 0.0430(6) 0.6497(3) 0.0289(11) Uani 1 1 d . . .
H2A H 0.9154 0.0875 0.6110 0.035 Uiso 1 1 calc R . .
H2B H 0.9753 -0.0055 0.6409 0.035 Uiso 1 1 calc R . .
C3 C 0.9500(3) 0.1453(6) 0.6997(3) 0.0307(12) Uani 1 1 d . . .
H3A H 0.9827 0.1065 0.7319 0.037 Uiso 1 1 calc R . .
H3B H 0.9737 0.2200 0.6808 0.037 Uiso 1 1 calc R . .
C5 C 0.8984(3) 0.1926(6) 0.7994(3) 0.0312(12) Uani 1 1 d . . .
H5A H 0.8615 0.2442 0.8178 0.037 Uiso 1 1 calc R . .
H5B H 0.9436 0.2335 0.8121 0.037 Uiso 1 1 calc R . .
C6 C 0.8972(3) 0.0525(6) 0.8235(3) 0.0319(12) Uani 1 1 d . . .
H6A H 0.9423 0.0101 0.8175 0.038 Uiso 1 1 calc R . .
H6B H 0.8901 0.0534 0.8686 0.038 Uiso 1 1 calc R . .
C8 C 0.8625(3) -0.1554(6) 0.7709(3) 0.0327(12) Uani 1 1 d . . .
H8A H 0.8219 -0.2088 0.7565 0.039 Uiso 1 1 calc R . .
H8B H 0.8868 -0.2007 0.8066 0.039 Uiso 1 1 calc R . .
C9 C 0.9111(3) -0.1395(6) 0.7187(3) 0.0309(12) Uani 1 1 d . . .
H9A H 0.9556 -0.1013 0.7353 0.037 Uiso 1 1 calc R . .
H9B H 0.9209 -0.2264 0.7007 0.037 Uiso 1 1 calc R . .
C10 C 0.8532(3) -0.1331(6) 0.6148(3) 0.0322(12) Uani 1 1 d . . .
H10A H 0.8239 -0.0769 0.5864 0.039 Uiso 1 1 calc R . .
H10B H 0.8231 -0.2031 0.6301 0.039 Uiso 1 1 calc R . .
C11 C 0.9092(3) -0.1977(6) 0.5770(3) 0.0371(13) Uani 1 1 d . . .
H11A H 0.9365 -0.1288 0.5574 0.044 Uiso 1 1 calc R . .
H11B H 0.9411 -0.2491 0.6053 0.044 Uiso 1 1 calc R . .
C12 C 0.8771(4) -0.2855(9) 0.5279(3) 0.0533(19) Uani 1 1 d . . .
H12 H 0.8526 -0.3600 0.5413 0.064 Uiso 1 1 calc R . .
C13 C 0.8798(5) -0.2686(10) 0.4682(4) 0.068(2) Uani 1 1 d . . .
H13A H 0.9038 -0.1953 0.4528 0.082 Uiso 1 1 calc R . .
H13B H 0.8578 -0.3295 0.4400 0.082 Uiso 1 1 calc R . .
C14 C 0.7026(3) 0.3234(6) 0.6212(3) 0.0323(12) Uani 1 1 d . . .
C15 C 0.6305(3) 0.3268(7) 0.6308(3) 0.0406(15) Uani 1 1 d . . .
H15 H 0.6049 0.2473 0.6297 0.049 Uiso 1 1 calc R . .
C16 C 0.5967(4) 0.4440(8) 0.6418(4) 0.055(2) Uani 1 1 d . . .
H16 H 0.5486 0.4440 0.6486 0.066 Uiso 1 1 calc R . .
C17 C 0.6331(4) 0.5605(8) 0.6428(4) 0.055(2) Uani 1 1 d . . .
H17 H 0.6100 0.6403 0.6507 0.066 Uiso 1 1 calc R . .
C18 C 0.7031(4) 0.5620(7) 0.6323(3) 0.0488(17) Uani 1 1 d . . .
H18 H 0.7279 0.6424 0.6323 0.059 Uiso 1 1 calc R . .
C19 C 0.7370(3) 0.4429(7) 0.6215(3) 0.0409(15) Uani 1 1 d . . .
H19 H 0.7849 0.4442 0.6142 0.049 Uiso 1 1 calc R . .
C20 C 0.8091(3) 0.1950(6) 0.5570(3) 0.0304(12) Uani 1 1 d . . .
C21 C 0.8631(3) 0.2843(7) 0.5686(3) 0.0378(14) Uani 1 1 d . . .
H21 H 0.8662 0.3316 0.6067 0.045 Uiso 1 1 calc R . .
C22 C 0.9128(3) 0.3051(8) 0.5254(3) 0.0439(16) Uani 1 1 d . . .
H22 H 0.9486 0.3674 0.5337 0.053 Uiso 1 1 calc R . .
C23 C 0.9097(3) 0.2351(8) 0.4707(3) 0.0494(18) Uani 1 1 d . . .
H23 H 0.9435 0.2499 0.4413 0.059 Uiso 1 1 calc R . .
C24 C 0.8582(3) 0.1440(7) 0.4582(3) 0.0417(15) Uani 1 1 d . . .
H24 H 0.8572 0.0945 0.4208 0.050 Uiso 1 1 calc R . .
C25 C 0.8075(3) 0.1242(7) 0.5005(3) 0.0371(14) Uani 1 1 d . . .
H25 H 0.7715 0.0625 0.4913 0.044 Uiso 1 1 calc R . .
C26 C 0.6807(3) 0.0705(6) 0.5685(3) 0.0317(13) Uani 1 1 d . . .
C27 C 0.6402(3) 0.1315(7) 0.5215(3) 0.0383(14) Uani 1 1 d . . .
H27 H 0.6464 0.2223 0.5137 0.046 Uiso 1 1 calc R . .
C28 C 0.5909(3) 0.0619(8) 0.4857(3) 0.0465(18) Uani 1 1 d . . .
H28 H 0.5625 0.1055 0.4546 0.056 Uiso 1 1 calc R . .
C29 C 0.5828(3) -0.0728(8) 0.4953(3) 0.0466(18) Uani 1 1 d . . .
H29 H 0.5490 -0.1208 0.4707 0.056 Uiso 1 1 calc R . .
C30 C 0.6238(3) -0.1345(8) 0.5402(3) 0.0420(15) Uani 1 1 d . . .
H30 H 0.6191 -0.2262 0.5464 0.050 Uiso 1 1 calc R . .
C31 C 0.6723(3) -0.0642(6) 0.5767(3) 0.0348(13) Uani 1 1 d . . .
H31 H 0.7004 -0.1083 0.6079 0.042 Uiso 1 1 calc R . .
C32 C 0.6163(3) 0.1344(6) 0.7396(2) 0.0294(12) Uani 1 1 d . . .
C33 C 0.5961(3) 0.0272(6) 0.7034(3) 0.0334(13) Uani 1 1 d . . .
H33 H 0.6296 -0.0359 0.6930 0.040 Uiso 1 1 calc R . .
C34 C 0.5269(3) 0.0111(7) 0.6820(3) 0.0412(15) Uani 1 1 d . . .
H34 H 0.5139 -0.0620 0.6566 0.049 Uiso 1 1 calc R . .
C35 C 0.4772(3) 0.1010(8) 0.6977(3) 0.0467(16) Uani 1 1 d . . .
H35 H 0.4301 0.0896 0.6832 0.056 Uiso 1 1 calc R . .
C36 C 0.4966(3) 0.2067(8) 0.7343(3) 0.0496(17) Uani 1 1 d . . .
H36 H 0.4628 0.2688 0.7452 0.060 Uiso 1 1 calc R . .
C37 C 0.5654(3) 0.2232(7) 0.7554(3) 0.0366(13) Uani 1 1 d . . .
H37 H 0.5780 0.2960 0.7812 0.044 Uiso 1 1 calc R . .
C38 C 0.7049(3) 0.0598(6) 0.8407(3) 0.0288(12) Uani 1 1 d . . .
C39 C 0.6675(3) -0.0580(6) 0.8437(3) 0.0366(14) Uani 1 1 d . . .
H39 H 0.6416 -0.0890 0.8077 0.044 Uiso 1 1 calc R . .
C40 C 0.6678(3) -0.1293(7) 0.8983(3) 0.0417(15) Uani 1 1 d . . .
H40 H 0.6426 -0.2091 0.8992 0.050 Uiso 1 1 calc R . .
C41 C 0.7043(4) -0.0862(7) 0.9513(3) 0.0431(16) Uani 1 1 d . . .
H41 H 0.7035 -0.1346 0.9889 0.052 Uiso 1 1 calc R . .
C42 C 0.7426(3) 0.0301(7) 0.9489(3) 0.0375(14) Uani 1 1 d . . .
H42 H 0.7686 0.0605 0.9850 0.045 Uiso 1 1 calc R . .
C43 C 0.7427(3) 0.0997(7) 0.8949(3) 0.0338(13) Uani 1 1 d . . .
H43 H 0.7692 0.1780 0.8941 0.041 Uiso 1 1 calc R . .
C44 C 0.7167(3) 0.3205(6) 0.7956(2) 0.0301(12) Uani 1 1 d . . .
C45 C 0.6855(3) 0.3704(6) 0.8481(3) 0.0306(12) Uani 1 1 d . . .
H45 H 0.6547 0.3170 0.8697 0.037 Uiso 1 1 calc R . .
C46 C 0.6996(3) 0.4957(6) 0.8681(3) 0.0380(14) Uani 1 1 d . . .
H46 H 0.6770 0.5294 0.9026 0.046 Uiso 1 1 calc R . .
C47 C 0.7458(4) 0.5735(7) 0.8390(3) 0.0430(15) Uani 1 1 d . . .
H47 H 0.7559 0.6594 0.8540 0.052 Uiso 1 1 calc R . .
C48 C 0.7775(4) 0.5259(7) 0.7880(3) 0.0419(15) Uani 1 1 d . . .
H48 H 0.8091 0.5793 0.7673 0.050 Uiso 1 1 calc R . .
C49 C 0.7630(3) 0.4002(6) 0.7669(3) 0.0326(12) Uani 1 1 d . . .
H49 H 0.7854 0.3679 0.7320 0.039 Uiso 1 1 calc R . .
C2A C 0.5394(4) 0.4981(16) 0.4840(4) 0.119(5) Uani 0.25 1 d P . 2
H2A1 H 0.5765 0.4808 0.5168 0.143 Uiso 0.25 1 calc PR . 2
H2A2 H 0.5487 0.5841 0.4649 0.143 Uiso 0.25 1 calc PR . 2
H1 H 0.733(4) -0.046(8) 0.701(3) 0.05(2) Uiso 1 1 d . . .

loop_
_atom_site_aniso_label
_atom_site_aniso_U_11
_atom_site_aniso_U_22
_atom_site_aniso_U_33
_atom_site_aniso_U_23
_atom_site_aniso_U_13
_atom_site_aniso_U_12
Ru1 0.0198(2) 0.0284(3) 0.0258(3) 0.00063(17) 0.00189(16) -0.00012(16)
Cl1 0.0125(5) 0.0178(5) 0.0294(6) -0.0019(5) -0.0007(4) -0.0048(4)
Cl2 0.057(5) 0.245(15) 0.056(4) 0.036(7) 0.003(4) -0.037(7)
Cl3 0.053(3) 0.071(3) 0.165(6) 0.027(4) -0.012(3) 0.006(2)
P1 0.0210(6) 0.0303(8) 0.0261(7) 0.0007(6) 0.0022(5) -0.0011(5)
P2 0.0229(6) 0.0335(8) 0.0265(7) 0.0007(6) 0.0018(5) 0.0014(5)
N1 0.031(2) 0.022(2) 0.032(2) -0.0002(19) 0.0048(19) 0.0006(18)
N4 0.022(2) 0.038(3) 0.030(2) 0.001(2) 0.0005(17) -0.0003(19)
N7 0.027(2) 0.029(2) 0.031(2) 0.002(2) 0.0026(18) -0.0029(19)
C2 0.022(2) 0.030(3) 0.034(3) 0.001(2) 0.001(2) 0.002(2)
C3 0.022(2) 0.032(3) 0.039(3) 0.006(2) 0.004(2) -0.001(2)
C5 0.026(3) 0.037(3) 0.031(3) -0.001(2) -0.002(2) -0.004(2)
C6 0.026(3) 0.040(3) 0.029(3) 0.008(2) -0.002(2) 0.005(2)
C8 0.030(3) 0.039(3) 0.029(3) 0.003(2) -0.001(2) 0.005(2)
C9 0.025(3) 0.030(3) 0.038(3) 0.004(2) 0.003(2) 0.003(2)
C10 0.026(3) 0.034(3) 0.037(3) -0.004(3) 0.004(2) 0.002(2)
C11 0.038(3) 0.035(3) 0.039(3) -0.004(3) 0.009(3) 0.002(3)
C12 0.049(4) 0.062(5) 0.050(4) -0.016(4) 0.017(3) -0.003(4)
C13 0.073(6) 0.080(6) 0.053(5) -0.022(4) 0.011(4) -0.014(5)
C14 0.035(3) 0.036(3) 0.026(3) 0.003(2) 0.003(2) 0.009(2)
C15 0.038(3) 0.046(4) 0.039(3) 0.007(3) 0.009(3) 0.006(3)
C16 0.044(4) 0.066(5) 0.056(4) 0.012(4) 0.019(3) 0.022(4)
C17 0.065(5) 0.049(5) 0.053(4) 0.013(4) 0.017(4) 0.020(4)
C18 0.060(4) 0.039(4) 0.049(4) 0.008(3) 0.011(3) 0.002(3)
C19 0.036(3) 0.046(4) 0.040(3) 0.004(3) 0.002(3) 0.003(3)
C20 0.028(3) 0.036(3) 0.027(3) 0.006(2) 0.003(2) 0.004(2)
C21 0.029(3) 0.045(4) 0.039(3) 0.012(3) -0.002(2) 0.006(3)
C22 0.028(3) 0.056(4) 0.049(4) 0.015(3) 0.005(3) -0.002(3)
C23 0.033(3) 0.074(5) 0.043(4) 0.015(4) 0.014(3) 0.009(3)
C24 0.041(3) 0.053(4) 0.032(3) -0.001(3) 0.008(3) 0.011(3)
C25 0.029(3) 0.046(4) 0.036(3) 0.001(3) 0.004(2) 0.006(3)
C26 0.024(3) 0.040(3) 0.031(3) 0.002(2) 0.004(2) 0.003(2)
C27 0.029(3) 0.056(4) 0.030(3) 0.006(3) 0.005(2) -0.001(3)
C28 0.024(3) 0.083(6) 0.032(3) 0.002(3) 0.000(2) 0.002(3)
C29 0.027(3) 0.075(6) 0.038(3) -0.015(3) 0.002(3) -0.011(3)
C30 0.028(3) 0.056(4) 0.043(3) -0.013(3) 0.007(3) -0.005(3)
C31 0.027(3) 0.040(4) 0.037(3) -0.004(3) 0.003(2) -0.002(2)
C32 0.023(3) 0.040(3) 0.025(3) 0.004(2) 0.005(2) -0.001(2)
C33 0.028(3) 0.041(3) 0.031(3) 0.003(3) 0.002(2) -0.005(2)
C34 0.032(3) 0.047(4) 0.044(3) -0.003(3) -0.003(3) -0.013(3)
C35 0.024(3) 0.059(4) 0.056(4) -0.004(4) -0.006(3) -0.002(3)
C36 0.029(3) 0.062(5) 0.058(4) 0.001(4) 0.003(3) 0.007(3)
C37 0.026(3) 0.044(4) 0.040(3) 0.000(3) 0.003(2) 0.004(3)
C38 0.024(3) 0.034(3) 0.029(3) -0.002(2) 0.004(2) 0.000(2)
C39 0.034(3) 0.042(4) 0.033(3) -0.004(3) 0.000(2) -0.007(3)
C40 0.044(4) 0.041(4) 0.041(3) 0.010(3) 0.007(3) -0.008(3)
C41 0.052(4) 0.043(4) 0.035(3) 0.011(3) 0.008(3) 0.003(3)
C42 0.038(3) 0.045(4) 0.030(3) 0.003(3) -0.002(2) 0.000(3)
C43 0.029(3) 0.038(3) 0.034(3) 0.003(3) 0.003(2) -0.005(2)
C44 0.027(3) 0.035(3) 0.028(3) -0.002(2) 0.002(2) 0.001(2)
C45 0.026(3) 0.035(3) 0.031(3) 0.002(2) 0.007(2) 0.002(2)
C46 0.039(3) 0.041(4) 0.035(3) -0.007(3) 0.007(3) 0.008(3)
C47 0.045(4) 0.036(4) 0.049(4) -0.004(3) 0.004(3) -0.001(3)
C48 0.045(4) 0.035(3) 0.047(4) 0.001(3) 0.014(3) -0.004(3)
C49 0.033(3) 0.032(3) 0.033(3) -0.002(3) 0.005(2) 0.003(2)
C2A 0.057(5) 0.245(15) 0.056(4) 0.036(7) 0.003(4) -0.037(7)

loop_
_atom_type_symbol
_atom_type_description
_atom_type_scat_dispersion_real
_atom_type_scat_dispersion_imag
_atom_type_scat_source
C C 0.0033 0.0016 'International Tables Vol C Tables 4.2.6.8 and 6.1.1.4'
H H 0.0000 0.0000 'International Tables Vol C Tables 4.2.6.8 and 6.1.1.4'
N N 0.0061 0.0033 'International Tables Vol C Tables 4.2.6.8 and 6.1.1.4'
P P 0.1023 0.0942 'International Tables Vol C Tables 4.2.6.8 and 6.1.1.4'
Ru Ru -1.2594 0.8363 'International Tables Vol C Tables 4.2.6.8 and 6.1.1.4'
Cl Cl 0.1484 0.1585 'International Tables Vol C Tables 4.2.6.8 and 6.1.1.4'

loop_
_geom_angle_atom_site_label_1
_geom_angle_atom_site_label_2
_geom_angle_atom_site_label_3
_geom_angle
_geom_angle_site_symmetry_1
_geom_angle_site_symmetry_3
_geom_angle_publ_flag
H1 Ru1 N7 91(3) . . ?
H1 Ru1 N4 168(3) . . ?
N7 Ru1 N4 78.25(18) . . ?
H1 Ru1 P1 78(3) . . ?
N7 Ru1 P1 89.64(13) . . ?
N4 Ru1 P1 106.47(13) . . ?
H1 Ru1 N1 95(3) . . ?
N7 Ru1 N1 77.30(18) . . ?
N4 Ru1 N1 77.75(17) . . ?
P1 Ru1 N1 165.29(13) . . ?
H1 Ru1 P2 88(3) . . ?
N7 Ru1 P2 176.20(14) . . ?
N4 Ru1 P2 102.02(13) . . ?
P1 Ru1 P2 93.90(5) . . ?
N1 Ru1 P2 99.02(13) . . ?
C32 P1 C44 104.1(3) . . ?
C32 P1 C38 97.7(2) . . ?
C44 P1 C38 100.4(3) . . ?
C32 P1 Ru1 120.75(18) . . ?
C44 P1 Ru1 118.65(18) . . ?
C38 P1 Ru1 111.53(18) . . ?
C20 P2 C14 101.3(3) . . ?
C20 P2 C26 98.4(3) . . ?
C14 P2 C26 99.7(3) . . ?
C20 P2 Ru1 115.96(18) . . ?
C14 P2 Ru1 118.54(18) . . ?
C26 P2 Ru1 119.4(2) . . ?
C10 N1 C9 109.4(4) . . ?
C10 N1 C2 110.1(4) . . ?
C9 N1 C2 108.7(4) . . ?
C10 N1 Ru1 112.4(3) . . ?
C9 N1 Ru1 109.7(3) . . ?
C2 N1 Ru1 106.4(3) . . ?
C5 N4 C3 111.4(4) . . ?
C5 N4 Ru1 104.9(3) . . ?
C3 N4 Ru1 112.5(4) . . ?
C8 N7 C6 112.8(4) . . ?
C8 N7 Ru1 107.4(3) . . ?
C6 N7 Ru1 114.1(3) . . ?
N1 C2 C3 111.9(4) . . ?
N4 C3 C2 113.2(4) . . ?
N4 C5 C6 110.6(5) . . ?
N7 C6 C5 111.0(4) . . ?
N7 C8 C9 108.7(5) . . ?
N1 C9 C8 110.2(4) . . ?
N1 C10 C11 116.1(5) . . ?
C12 C11 C10 110.9(5) . . ?
C13 C12 C11 125.5(8) . . ?
C19 C14 C15 116.8(6) . . ?
C19 C14 P2 123.6(5) . . ?
C15 C14 P2 119.2(5) . . ?
C16 C15 C14 121.4(7) . . ?
C17 C16 C15 119.9(7) . . ?
C16 C17 C18 120.6(7) . . ?
C17 C18 C19 119.1(7) . . ?
C14 C19 C18 122.1(6) . . ?
C21 C20 C25 117.6(5) . . ?
C21 C20 P2 120.0(4) . . ?
C25 C20 P2 122.2(5) . . ?
C22 C21 C20 121.2(6) . . ?
C23 C22 C21 120.0(7) . . ?
C24 C23 C22 120.6(6) . . ?
C23 C24 C25 120.0(6) . . ?
C24 C25 C20 120.7(6) . . ?
C27 C26 C31 118.1(6) . . ?
C27 C26 P2 121.5(5) . . ?
C31 C26 P2 120.4(5) . . ?
C28 C27 C26 120.9(7) . . ?
C27 C28 C29 120.1(6) . . ?
C30 C29 C28 119.4(6) . . ?
C29 C30 C31 120.4(7) . . ?
C30 C31 C26 121.1(6) . . ?
C33 C32 C37 118.2(5) . . ?
C33 C32 P1 118.5(4) . . ?
C37 C32 P1 123.3(5) . . ?
C32 C33 C34 120.6(6) . . ?
C35 C34 C33 120.4(6) . . ?
C36 C35 C34 119.4(6) . . ?
C35 C36 C37 120.3(7) . . ?
C36 C37 C32 121.1(6) . . ?
C43 C38 C39 117.0(5) . . ?
C43 C38 P1 122.0(4) . . ?
C39 C38 P1 120.9(4) . . ?
C40 C39 C38 120.9(6) . . ?
C41 C40 C39 120.9(6) . . ?
C40 C41 C42 119.0(6) . . ?
C43 C42 C41 120.1(6) . . ?
C42 C43 C38 122.2(6) . . ?
C49 C44 C45 117.9(6) . . ?
C49 C44 P1 116.2(4) . . ?
C45 C44 P1 125.5(5) . . ?
C46 C45 C44 120.1(5) . . ?
C45 C46 C47 121.1(6) . . ?
C46 C47 C48 119.6(6) . . ?
C47 C48 C49 119.8(6) . . ?
C48 C49 C44 121.4(6) . . ?

loop_
_geom_bond_atom_site_label_1
_geom_bond_atom_site_label_2
_geom_bond_distance
_geom_bond_site_symmetry_2
_geom_bond_publ_flag
Ru1 H1 1.66(8) . ?
Ru1 N7 2.152(5) . ?
Ru1 N4 2.251(5) . ?
Ru1 P1 2.2658(14) . ?
Ru1 N1 2.279(5) . ?
Ru1 P2 2.3098(15) . ?
Cl2 Cl2 1.712(17) 3_666 ?
P1 C32 1.852(6) . ?
P1 C44 1.853(6) . ?
P1 C38 1.854(6) . ?
P2 C20 1.852(6) . ?
P2 C14 1.857(6) . ?
P2 C26 1.861(6) . ?
N1 C10 1.492(7) . ?
N1 C9 1.497(7) . ?
N1 C2 1.498(7) . ?
N4 C5 1.495(7) . ?
N4 C3 1.497(7) . ?
N7 C8 1.463(8) . ?
N7 C6 1.511(7) . ?
C2 C3 1.522(8) . ?
C5 C6 1.522(8) . ?
C8 C9 1.520(8) . ?
C10 C11 1.542(8) . ?
C11 C12 1.492(10) . ?
C12 C13 1.303(11) . ?
C14 C19 1.388(9) . ?
C14 C15 1.421(8) . ?
C15 C16 1.390(10) . ?
C16 C17 1.380(12) . ?
C17 C18 1.386(11) . ?
C18 C19 1.406(10) . ?
C20 C21 1.397(9) . ?
C20 C25 1.414(9) . ?
C21 C22 1.395(9) . ?
C22 C23 1.377(11) . ?
C23 C24 1.377(11) . ?
C24 C25 1.395(8) . ?
C26 C27 1.388(8) . ?
C26 C31 1.396(9) . ?
C27 C28 1.383(9) . ?
C28 C29 1.400(11) . ?
C29 C30 1.366(10) . ?
C30 C31 1.387(9) . ?
C32 C33 1.385(9) . ?
C32 C37 1.396(8) . ?
C33 C34 1.395(8) . ?
C34 C35 1.386(10) . ?
C35 C36 1.375(11) . ?
C36 C37 1.388(9) . ?
C38 C43 1.399(8) . ?
C38 C39 1.407(8) . ?
C39 C40 1.384(9) . ?
C40 C41 1.376(10) . ?
C41 C42 1.402(10) . ?
C42 C43 1.364(9) . ?
C44 C49 1.383(8) . ?
C44 C45 1.411(8) . ?
C45 C46 1.372(9) . ?
C46 C47 1.375(9) . ?
C47 C48 1.381(9) . ?
C48 C49 1.383(9) . ?
